data_4061141
loop_
_publ_author_name
'Liddle, Stephen T.'
'Izod, Keith'

_publ_section_title
;
 Synthesis and Characterization of 1,3-Diphosphapropene and Alkali-Metal
 1,3-Diphosphaallyl Complexes and Unexpected 1,3-Rearrangement of a Cesium
 1,3-Diphosphaallyl Complex to a Cesium Secondary Phosphanide
;
_journal_coden_ASTM ORGND7
_journal_issue 23
_journal_name_full Organometallics
_journal_page_first 5550
_journal_page_last 5559
_journal_paper_doi 10.1021/om049538u
_journal_volume 23
_journal_year 2004
_chemical_formula_moiety '[{t-BuC(PMes)2}{Rb(12C4)2}]'
_chemical_formula_sum 'C39 H63 O8 P2 Rb'
_chemical_formula_weight 807.30
_space_group_IT_number 14
_symmetry_cell_setting monoclinic
_symmetry_space_group_name_Hall '-P 2ybc'
_symmetry_space_group_name_H-M 'P 1 21/c 1'
_cell_angle_alpha 90.00
_cell_angle_beta 101.095(2)
_cell_angle_gamma 90.00
_cell_formula_units_Z 4
_cell_length_a 14.6026(13)
_cell_length_b 12.1852(11)
_cell_length_c 23.654(2)
_cell_measurement_temperature 150(2)
_cell_volume 4130.2(6)
_diffrn_ambient_temperature 150(2)
_exptl_crystal_density_diffrn 1.298
_cod_original_sg_symbol_H-M 'P 21/c'
_cod_database_code 4061141

loop_
_symmetry_equiv_pos_as_xyz
'x, y, z'
'-x, y+1/2, -z+1/2'
'-x, -y, -z'
'x, -y-1/2, z-1/2'

loop_
_atom_site_label
_atom_site_type_symbol
_atom_site_fract_x
_atom_site_fract_y
_atom_site_fract_z
_atom_site_U_iso_or_equiv
_atom_site_adp_type
_atom_site_occupancy
_atom_site_symmetry_multiplicity
_atom_site_calc_flag
_atom_site_refinement_flags
_atom_site_disorder_assembly
_atom_site_disorder_group
P1 P 0.32414(8) -0.20099(10) 0.20804(5) 0.0224(3) Uani 1 1 d . . .
P2 P 0.15968(8) -0.28449(10) 0.10311(5) 0.0239(3) Uani 1 1 d . . .
C1 C 0.2701(3) -0.2391(4) 0.13786(19) 0.0199(10) Uani 1 1 d . . .
C2 C 0.3372(3) -0.2218(4) 0.0937(2) 0.0246(11) Uani 1 1 d . . .
C3 C 0.3119(4) -0.1114(4) 0.0634(2) 0.0374(13) Uani 1 1 d . . .
H3A H 0.3183 -0.0527 0.0922 0.056 Uiso 1 1 calc R . .
H3B H 0.2473 -0.1140 0.0421 0.056 Uiso 1 1 calc R . .
H3C H 0.3539 -0.0972 0.0366 0.056 Uiso 1 1 calc R . .
C4 C 0.3264(4) -0.3137(4) 0.0480(2) 0.0376(13) Uani 1 1 d . . .
H4A H 0.2622 -0.3140 0.0260 0.056 Uiso 1 1 calc R . .
H4B H 0.3403 -0.3847 0.0671 0.056 Uiso 1 1 calc R . .
H4C H 0.3697 -0.3006 0.0218 0.056 Uiso 1 1 calc R . .
C5 C 0.4416(4) -0.2185(5) 0.1213(2) 0.0377(13) Uani 1 1 d . . .
H5A H 0.4785 -0.2084 0.0911 0.057 Uiso 1 1 calc R . .
H5B H 0.4595 -0.2876 0.1416 0.057 Uiso 1 1 calc R . .
H5C H 0.4534 -0.1573 0.1486 0.057 Uiso 1 1 calc R . .
C6 C 0.2461(3) -0.2209(4) 0.25954(18) 0.0199(10) Uani 1 1 d . . .
C7 C 0.2339(3) -0.1316(4) 0.29551(19) 0.0241(10) Uani 1 1 d . . .
C8 C 0.1836(3) -0.1463(4) 0.33951(19) 0.0287(11) Uani 1 1 d . . .
H8 H 0.1765 -0.0857 0.3635 0.034 Uiso 1 1 calc R . .
C9 C 0.1436(3) -0.2464(4) 0.3495(2) 0.0281(11) Uani 1 1 d . . .
C10 C 0.1574(3) -0.3338(4) 0.31447(19) 0.0266(11) Uani 1 1 d . . .
H10 H 0.1303 -0.4028 0.3201 0.032 Uiso 1 1 calc R . .
C11 C 0.2098(3) -0.3239(4) 0.27123(18) 0.0230(10) Uani 1 1 d . . .
C12 C 0.2752(3) -0.0199(4) 0.2892(2) 0.0310(12) Uani 1 1 d . . .
H12A H 0.2558 0.0309 0.3168 0.047 Uiso 1 1 calc R . .
H12B H 0.2532 0.0072 0.2500 0.047 Uiso 1 1 calc R . .
H12C H 0.3434 -0.0253 0.2969 0.047 Uiso 1 1 calc R . .
C13 C 0.0885(4) -0.2604(5) 0.3969(2) 0.0495(16) Uani 1 1 d . . .
H13A H 0.1218 -0.2251 0.4322 0.074 Uiso 1 1 calc R . .
H13B H 0.0809 -0.3387 0.4042 0.074 Uiso 1 1 calc R . .
H13C H 0.0269 -0.2263 0.3852 0.074 Uiso 1 1 calc R . .
C14 C 0.2301(3) -0.4256(4) 0.2393(2) 0.0277(11) Uani 1 1 d . . .
H14A H 0.2973 -0.4403 0.2477 0.042 Uiso 1 1 calc R . .
H14B H 0.2094 -0.4142 0.1978 0.042 Uiso 1 1 calc R . .
H14C H 0.1967 -0.4882 0.2516 0.042 Uiso 1 1 calc R . .
C15 C 0.0761(3) -0.2697(4) 0.15175(19) 0.0207(10) Uani 1 1 d . . .
C16 C 0.0559(3) -0.1679(4) 0.17548(19) 0.0227(10) Uani 1 1 d . . .
C17 C -0.0099(3) -0.1614(4) 0.2106(2) 0.0246(11) Uani 1 1 d . . .
H17 H -0.0210 -0.0927 0.2270 0.029 Uiso 1 1 calc R . .
C18 C -0.0602(3) -0.2534(4) 0.2223(2) 0.0261(11) Uani 1 1 d . . .
C19 C -0.0448(3) -0.3515(4) 0.1959(2) 0.0247(11) Uani 1 1 d . . .
H19 H -0.0807 -0.4140 0.2018 0.030 Uiso 1 1 calc R . .
C20 C 0.0213(3) -0.3615(4) 0.16120(19) 0.0214(10) Uani 1 1 d . . .
C21 C 0.1017(3) -0.0631(4) 0.1605(2) 0.0270(11) Uani 1 1 d . . .
H21A H 0.0797 -0.0013 0.1808 0.040 Uiso 1 1 calc R . .
H21B H 0.0854 -0.0506 0.1189 0.040 Uiso 1 1 calc R . .
H21C H 0.1696 -0.0697 0.1723 0.040 Uiso 1 1 calc R . .
C22 C -0.1296(4) -0.2451(4) 0.2618(2) 0.0354(12) Uani 1 1 d . . .
H22A H -0.0985 -0.2162 0.2992 0.053 Uiso 1 1 calc R . .
H22B H -0.1550 -0.3180 0.2670 0.053 Uiso 1 1 calc R . .
H22C H -0.1805 -0.1957 0.2447 0.053 Uiso 1 1 calc R . .
C23 C 0.0312(3) -0.4722(4) 0.1332(2) 0.0268(11) Uani 1 1 d . . .
H23A H -0.0015 -0.5284 0.1514 0.040 Uiso 1 1 calc R . .
H23B H 0.0974 -0.4914 0.1381 0.040 Uiso 1 1 calc R . .
H23C H 0.0039 -0.4681 0.0920 0.040 Uiso 1 1 calc R . .
Rb1 Rb 0.32133(3) 0.18746(4) 0.060532(19) 0.02614(16) Uani 1 1 d . . .
O1 O 0.4762(2) 0.0857(3) 0.13707(14) 0.0313(8) Uani 1 1 d . . .
C24 C 0.4535(5) 0.0761(5) 0.1942(3) 0.061(2) Uani 1 1 d . . .
H24A H 0.4004 0.0246 0.1916 0.074 Uiso 1 1 calc R . .
H24B H 0.5075 0.0424 0.2201 0.074 Uiso 1 1 calc R . .
C25 C 0.4300(5) 0.1751(6) 0.2207(3) 0.0615(19) Uani 1 1 d . . .
H25A H 0.4128 0.1578 0.2582 0.074 Uiso 1 1 calc R . .
H25B H 0.4846 0.2248 0.2278 0.074 Uiso 1 1 calc R . .
O2 O 0.3554(2) 0.2266(3) 0.18500(15) 0.0355(9) Uani 1 1 d . . .
C26 C 0.3494(5) 0.3436(6) 0.1960(3) 0.068(2) Uani 1 1 d . . .
H26A H 0.2842 0.3671 0.1817 0.082 Uiso 1 1 calc R . .
H26B H 0.3630 0.3549 0.2383 0.082 Uiso 1 1 calc R . .
C27 C 0.4089(5) 0.4133(5) 0.1714(3) 0.0564(18) Uani 1 1 d . . .
H27A H 0.3932 0.4907 0.1777 0.068 Uiso 1 1 calc R . .
H27B H 0.4744 0.4008 0.1909 0.068 Uiso 1 1 calc R . .
O3 O 0.4009(2) 0.3948(3) 0.11279(14) 0.0298(8) Uani 1 1 d . . .
C28 C 0.4784(4) 0.4300(5) 0.0881(3) 0.0544(17) Uani 1 1 d . . .
H28A H 0.4552 0.4476 0.0470 0.065 Uiso 1 1 calc R . .
H28B H 0.5037 0.4986 0.1075 0.065 Uiso 1 1 calc R . .
C29 C 0.5529(4) 0.3528(5) 0.0918(3) 0.0547(18) Uani 1 1 d . . .
H29A H 0.6028 0.3843 0.0736 0.066 Uiso 1 1 calc R . .
H29B H 0.5797 0.3379 0.1327 0.066 Uiso 1 1 calc R . .
O4 O 0.5209(2) 0.2536(3) 0.06385(14) 0.0293(8) Uani 1 1 d . . .
C30 C 0.5804(4) 0.1615(6) 0.0839(3) 0.0564(18) Uani 1 1 d . . .
H30A H 0.5693 0.1038 0.0539 0.068 Uiso 1 1 calc R . .
H30B H 0.6461 0.1856 0.0877 0.068 Uiso 1 1 calc R . .
C31 C 0.5696(4) 0.1131(6) 0.1375(3) 0.064(2) Uani 1 1 d . . .
H31A H 0.6085 0.0462 0.1447 0.076 Uiso 1 1 calc R . .
H31B H 0.5915 0.1654 0.1693 0.076 Uiso 1 1 calc R . .
O5 O 0.1466(2) 0.1033(3) -0.01022(14) 0.0329(8) Uani 1 1 d . . .
C32 C 0.0686(4) 0.1558(4) 0.0074(2) 0.0353(12) Uani 1 1 d . . .
H32A H 0.0696 0.1385 0.0484 0.042 Uiso 1 1 calc R . .
H32B H 0.0100 0.1258 -0.0155 0.042 Uiso 1 1 calc R . .
C33 C 0.0694(3) 0.2785(4) -0.0001(2) 0.0292(11) Uani 1 1 d . . .
H33A H 0.0685 0.2970 -0.0409 0.035 Uiso 1 1 calc R . .
H33B H 0.0135 0.3112 0.0112 0.035 Uiso 1 1 calc R . .
O6 O 0.1517(2) 0.3210(3) 0.03532(14) 0.0299(8) Uani 1 1 d . . .
C34 C 0.1764(4) 0.4286(4) 0.0198(2) 0.0308(12) Uani 1 1 d . . .
H34A H 0.2207 0.4611 0.0524 0.037 Uiso 1 1 calc R . .
H34B H 0.1197 0.4751 0.0126 0.037 Uiso 1 1 calc R . .
C35 C 0.2199(4) 0.4296(4) -0.0329(2) 0.0341(12) Uani 1 1 d . . .
H35A H 0.1766 0.3972 -0.0661 0.041 Uiso 1 1 calc R . .
H35B H 0.2340 0.5059 -0.0429 0.041 Uiso 1 1 calc R . .
O7 O 0.3039(2) 0.3667(3) -0.02024(14) 0.0304(8) Uani 1 1 d . . .
C36 C 0.3427(4) 0.3372(5) -0.0683(2) 0.0383(13) Uani 1 1 d . . .
H36A H 0.4091 0.3177 -0.0548 0.046 Uiso 1 1 calc R . .
H36B H 0.3405 0.4018 -0.0940 0.046 Uiso 1 1 calc R . .
C37 C 0.2941(4) 0.2428(5) -0.1025(2) 0.0368(13) Uani 1 1 d . . .
H37A H 0.2278 0.2613 -0.1173 0.044 Uiso 1 1 calc R . .
H37B H 0.3240 0.2267 -0.1358 0.044 Uiso 1 1 calc R . .
O8 O 0.3008(2) 0.1497(3) -0.06538(15) 0.0358(9) Uani 1 1 d . . .
C38 C 0.2322(4) 0.0678(5) -0.0843(2) 0.0384(13) Uani 1 1 d . . .
H38A H 0.2541 -0.0029 -0.0659 0.046 Uiso 1 1 calc R . .
H38B H 0.2257 0.0584 -0.1265 0.046 Uiso 1 1 calc R . .
C39 C 0.1375(4) 0.0941(5) -0.0709(2) 0.0381(13) Uani 1 1 d . . .
H39A H 0.1139 0.1639 -0.0896 0.046 Uiso 1 1 calc R . .
H39B H 0.0926 0.0352 -0.0857 0.046 Uiso 1 1 calc R . .

loop_
_atom_site_aniso_label
_atom_site_aniso_U_11
_atom_site_aniso_U_22
_atom_site_aniso_U_33
_atom_site_aniso_U_23
_atom_site_aniso_U_13
_atom_site_aniso_U_12
P1 0.0136(6) 0.0279(7) 0.0245(6) -0.0004(5) 0.0006(5) -0.0011(5)
P2 0.0176(6) 0.0290(7) 0.0240(6) -0.0035(5) 0.0015(5) -0.0024(5)
C1 0.016(2) 0.018(2) 0.024(2) 0.0013(19) 0.0026(19) 0.0015(18)
C2 0.025(3) 0.027(3) 0.025(3) -0.001(2) 0.011(2) -0.001(2)
C3 0.041(3) 0.034(3) 0.041(3) 0.011(2) 0.018(3) -0.004(3)
C4 0.038(3) 0.038(3) 0.043(3) -0.008(3) 0.022(3) -0.008(3)
C5 0.026(3) 0.043(3) 0.048(3) -0.001(3) 0.018(3) 0.002(2)
C6 0.012(2) 0.025(2) 0.019(2) 0.0002(18) -0.0047(18) 0.0048(18)
C7 0.018(2) 0.028(3) 0.023(2) 0.003(2) -0.0045(19) 0.003(2)
C8 0.029(3) 0.035(3) 0.020(2) -0.007(2) -0.001(2) 0.010(2)
C9 0.022(3) 0.041(3) 0.023(3) 0.004(2) 0.007(2) 0.010(2)
C10 0.025(3) 0.029(3) 0.025(3) 0.007(2) 0.003(2) 0.004(2)
C11 0.019(2) 0.029(3) 0.018(2) 0.003(2) -0.0036(19) 0.006(2)
C12 0.027(3) 0.031(3) 0.033(3) -0.007(2) 0.000(2) 0.000(2)
C13 0.056(4) 0.059(4) 0.039(3) 0.013(3) 0.021(3) 0.016(3)
C14 0.023(3) 0.026(3) 0.032(3) -0.001(2) 0.001(2) 0.004(2)
C15 0.009(2) 0.028(2) 0.023(2) 0.0008(19) -0.0033(18) 0.0033(19)
C16 0.016(2) 0.023(2) 0.025(2) -0.0006(19) -0.0067(19) 0.0007(19)
C17 0.018(2) 0.024(2) 0.028(3) -0.005(2) -0.004(2) 0.0046(19)
C18 0.013(2) 0.036(3) 0.027(3) 0.000(2) -0.0014(19) 0.003(2)
C19 0.015(2) 0.029(3) 0.031(3) 0.003(2) 0.004(2) -0.003(2)
C20 0.017(2) 0.022(2) 0.023(2) 0.0021(19) -0.0016(19) 0.0019(19)
C21 0.018(2) 0.026(3) 0.035(3) -0.001(2) -0.003(2) 0.000(2)
C22 0.032(3) 0.035(3) 0.042(3) -0.005(2) 0.015(2) 0.000(2)
C23 0.018(2) 0.025(3) 0.036(3) -0.006(2) 0.002(2) -0.002(2)
Rb1 0.0202(2) 0.0263(3) 0.0270(3) 0.0010(2) -0.00781(18) -0.0020(2)
O1 0.0218(18) 0.0320(19) 0.036(2) 0.0039(15) -0.0034(15) -0.0024(15)
C24 0.091(5) 0.046(4) 0.034(3) 0.011(3) -0.019(3) 0.003(4)
C25 0.050(4) 0.101(6) 0.034(3) 0.005(4) 0.007(3) 0.003(4)
O2 0.026(2) 0.044(2) 0.038(2) -0.0090(17) 0.0097(16) -0.0099(17)
C26 0.078(5) 0.061(4) 0.077(5) -0.043(4) 0.045(4) -0.027(4)
C27 0.088(5) 0.039(4) 0.043(4) -0.012(3) 0.014(3) 0.000(4)
O3 0.0199(17) 0.0327(19) 0.036(2) -0.0104(15) 0.0035(15) -0.0027(15)
C28 0.039(4) 0.037(3) 0.090(5) -0.013(3) 0.020(3) -0.015(3)
C29 0.044(4) 0.053(4) 0.074(5) -0.031(3) 0.029(3) -0.023(3)
O4 0.0215(18) 0.0333(19) 0.0316(19) -0.0045(15) 0.0016(15) -0.0034(15)
C30 0.033(3) 0.093(5) 0.047(4) 0.011(4) 0.015(3) 0.029(3)
C31 0.026(3) 0.053(4) 0.111(6) 0.030(4) 0.011(3) 0.010(3)
O5 0.0251(18) 0.0340(19) 0.036(2) 0.0024(16) -0.0039(15) 0.0025(16)
C32 0.027(3) 0.039(3) 0.039(3) 0.001(2) 0.004(2) -0.001(2)
C33 0.016(2) 0.038(3) 0.033(3) 0.001(2) 0.001(2) 0.003(2)
O6 0.0255(18) 0.0346(19) 0.0275(18) -0.0003(15) 0.0000(14) 0.0001(16)
C34 0.032(3) 0.025(3) 0.033(3) -0.005(2) 0.001(2) 0.004(2)
C35 0.035(3) 0.028(3) 0.035(3) 0.005(2) -0.003(2) 0.001(2)
O7 0.0251(18) 0.038(2) 0.0261(18) -0.0008(15) 0.0000(14) -0.0016(16)
C36 0.030(3) 0.052(4) 0.033(3) 0.001(3) 0.007(2) -0.009(3)
C37 0.032(3) 0.053(4) 0.024(3) -0.001(2) 0.002(2) 0.006(3)
O8 0.0252(19) 0.042(2) 0.037(2) -0.0112(17) -0.0033(16) 0.0025(16)
C38 0.032(3) 0.041(3) 0.038(3) -0.017(3) -0.003(2) 0.002(3)
C39 0.024(3) 0.042(3) 0.042(3) -0.016(3) -0.009(2) 0.001(2)

loop_
_geom_bond_atom_site_label_1
_geom_bond_atom_site_label_2
_geom_bond_distance
_geom_bond_site_symmetry_2
_geom_bond_publ_flag
P1 C1 1.758(4) . ?
P1 C6 1.838(5) . ?
P2 C1 1.753(4) . ?
P2 C15 1.840(5) . ?
C1 C2 1.577(6) . ?
C2 C3 1.535(7) . ?
C2 C4 1.544(7) . ?
C2 C5 1.539(7) . ?
C6 C7 1.413(6) . ?
C6 C11 1.410(6) . ?
C7 C8 1.396(7) . ?
C7 C12 1.508(7) . ?
C8 C9 1.393(7) . ?
C9 C10 1.388(7) . ?
C9 C13 1.510(7) . ?
C10 C11 1.395(7) . ?
C11 C14 1.510(6) . ?
C15 C16 1.416(6) . ?
C15 C20 1.419(6) . ?
C16 C17 1.387(7) . ?
C16 C21 1.513(6) . ?
C17 C18 1.397(7) . ?
C18 C19 1.387(7) . ?
C18 C22 1.508(7) . ?
C19 C20 1.388(6) . ?
C20 C23 1.521(6) . ?
Rb1 O1 2.891(3) . ?
Rb1 O2 2.929(3) . ?
Rb1 O3 2.951(3) . ?
Rb1 O4 3.010(3) . ?
Rb1 O5 2.953(3) . ?
Rb1 O6 2.928(3) . ?
Rb1 O7 2.881(3) . ?
Rb1 O8 2.971(3) . ?
O1 C24 1.457(7) . ?
O1 C31 1.401(7) . ?
C24 C25 1.431(9) . ?
C25 O2 1.392(7) . ?
O2 C26 1.454(7) . ?
C26 C27 1.419(9) . ?
C27 O3 1.386(6) . ?
O3 C28 1.436(7) . ?
C28 C29 1.428(8) . ?
C29 O4 1.413(6) . ?
O4 C30 1.442(7) . ?
C30 C31 1.436(9) . ?
O5 C32 1.436(6) . ?
O5 C39 1.420(6) . ?
C32 C33 1.506(7) . ?
C33 O6 1.423(6) . ?
O6 C34 1.427(6) . ?
C34 C35 1.504(7) . ?
C35 O7 1.428(6) . ?
O7 C36 1.412(6) . ?
C36 C37 1.504(7) . ?
C37 O8 1.427(6) . ?
O8 C38 1.424(6) . ?
C38 C39 1.512(7) . ?
